data_4082400
loop_
_publ_author_name
'Tang, Xiao-Yan'
'Igarashi, Atsushi'
'Sun, Wen-Hua'
'Inagaki, Akiko'
'Liu, Jingyu'
'Zhang, Wenjuan'
'Li, Yue-Sheng'
'Nomura, Kotohiro'

_publ_section_title
;
 Synthesis of (Imido)vanadium(V) Complexes Containing
 8-(2,6-Dimethylanilide)-5,6,7-trihydroquinoline Ligands: Highly Active
 Catalyst Precursors for Ethylene Dimerization
;
_journal_issue 4
_journal_name_full Organometallics
_journal_page_first 1053
_journal_paper_doi 10.1021/om401119y
_journal_volume 33
_journal_year 2014
_chemical_formula_moiety 'C25 H29 Cl2 N3 V'
_chemical_formula_sum 'C25 H29 Cl2 N3 V'
_chemical_formula_weight 493.35
_chemical_name_systematic
; 
 ? 
;
_space_group_IT_number 14
_symmetry_cell_setting monoclinic
_symmetry_space_group_name_Hall '-P 2ybc'
_symmetry_space_group_name_H-M 'P 1 21/c 1'
_atom_sites_solution_hydrogens geom
_atom_sites_solution_primary direct
_atom_sites_solution_secondary difmap
_audit_creation_method SHELXL-97
_cell_angle_alpha 90.00
_cell_angle_beta 96.377(10)
_cell_angle_gamma 90.00
_cell_formula_units_Z 4
_cell_length_a 19.131(14)
_cell_length_b 13.533(10)
_cell_length_c 9.120(7)
_cell_measurement_reflns_used 4817
_cell_measurement_temperature 93(2)
_cell_measurement_theta_max 27.49
_cell_measurement_theta_min 2.62
_cell_volume 2347(3)
_computing_structure_refinement 'SHELXL-97 (Sheldrick, 1997)'
_computing_structure_solution 'SHELXS-97 (Sheldrick, 1990)'
_diffrn_ambient_temperature 93(2)
_diffrn_detector_area_resol_mean 13.653
_diffrn_measured_fraction_theta_full 0.999
_diffrn_measured_fraction_theta_max 0.999
_diffrn_measurement_device_type 'Rigaku XtaLAB mini'
_diffrn_measurement_method \w
_diffrn_radiation_monochromator graphite
_diffrn_radiation_source 'fine-focus sealed tube'
_diffrn_radiation_type MoK\a
_diffrn_radiation_wavelength 0.71075
_diffrn_reflns_av_R_equivalents 0.0549
_diffrn_reflns_av_sigmaI/netI 0.0449
_diffrn_reflns_limit_h_max 24
_diffrn_reflns_limit_h_min -24
_diffrn_reflns_limit_k_max 17
_diffrn_reflns_limit_k_min -17
_diffrn_reflns_limit_l_max 11
_diffrn_reflns_limit_l_min -11
_diffrn_reflns_number 24416
_diffrn_reflns_theta_full 27.50
_diffrn_reflns_theta_max 27.50
_diffrn_reflns_theta_min 2.62
_exptl_absorpt_coefficient_mu 0.668
_exptl_absorpt_correction_T_max 0.9738
_exptl_absorpt_correction_T_min 0.8669
_exptl_absorpt_correction_type multi-scan
_exptl_absorpt_process_details 'REQAB (Rigaku, 1998)'
_exptl_crystal_colour red
_exptl_crystal_density_diffrn 1.396
_exptl_crystal_density_method 'not measured'
_exptl_crystal_description block
_exptl_crystal_F_000 1028
_exptl_crystal_size_max 0.22
_exptl_crystal_size_mid 0.19
_exptl_crystal_size_min 0.04
_refine_diff_density_max 0.836
_refine_diff_density_min -0.368
_refine_diff_density_rms 0.083
_refine_ls_extinction_method none
_refine_ls_goodness_of_fit_ref 1.084
_refine_ls_hydrogen_treatment mixed
_refine_ls_matrix_type full
_refine_ls_number_parameters 366
_refine_ls_number_reflns 5375
_refine_ls_number_restraints 0
_refine_ls_restrained_S_all 1.084
_refine_ls_R_factor_all 0.0779
_refine_ls_R_factor_gt 0.0524
_refine_ls_shift/su_max 0.000
_refine_ls_shift/su_mean 0.000
_refine_ls_structure_factor_coef Fsqd
_refine_ls_weighting_details 'calc w=1/[\s^2^(Fo^2^)+(0.0579P)^2^+3.1381P] where P=(Fo^2^+2Fc^2^)/3'
_refine_ls_weighting_scheme calc
_refine_ls_wR_factor_gt 0.1227
_refine_ls_wR_factor_ref 0.1415
_reflns_number_gt 4008
_reflns_number_total 5375
_reflns_threshold_expression >2sigma(I)
_cod_data_source_file om401119y_si_002.cif
_cod_data_source_block complex5
_cod_database_code 4082400

loop_
_symmetry_equiv_pos_as_xyz
'x, y, z'
'-x, y+1/2, -z+1/2'
'-x, -y, -z'
'x, -y-1/2, z-1/2'

loop_
_atom_site_label
_atom_site_type_symbol
_atom_site_fract_x
_atom_site_fract_y
_atom_site_fract_z
_atom_site_U_iso_or_equiv
_atom_site_adp_type
_atom_site_occupancy
_atom_site_symmetry_multiplicity
_atom_site_calc_flag
_atom_site_refinement_flags
_atom_site_disorder_assembly
_atom_site_disorder_group
V1 V 0.19353(3) 0.52614(4) 0.32522(5) 0.02092(15) Uani 1 1 d . A .
N1 N 0.27753(13) 0.55907(18) 0.3738(3) 0.0206(5) Uani 1 1 d . . .
N2 N 0.08618(13) 0.4761(2) 0.2423(3) 0.0271(6) Uani 1 1 d . A .
N3 N 0.21080(12) 0.44993(18) 0.1621(3) 0.0205(5) Uani 1 1 d . . .
Cl1 Cl 0.14784(4) 0.67912(6) 0.28211(11) 0.0380(2) Uani 1 1 d . . .
Cl2 Cl 0.17243(4) 0.44362(6) 0.53362(8) 0.0308(2) Uani 1 1 d . . .
C1 C 0.34541(15) 0.5908(2) 0.4173(3) 0.0221(6) Uani 1 1 d . . .
C2 C 0.38623(16) 0.5402(2) 0.5336(3) 0.0251(6) Uani 1 1 d . . .
C3 C 0.45275(17) 0.5782(3) 0.5824(4) 0.0291(7) Uani 1 1 d . . .
C4 C 0.47870(17) 0.6612(3) 0.5193(4) 0.0325(7) Uani 1 1 d . . .
H2 H 0.5237 0.6862 0.5559 0.039 Uiso 1 1 calc R . .
C5 C 0.43959(18) 0.7083(3) 0.4030(4) 0.0317(7) Uani 1 1 d . . .
C6 C 0.37243(16) 0.6745(2) 0.3488(3) 0.0249(6) Uani 1 1 d . . .
C7 C 0.3588(2) 0.4495(3) 0.6004(4) 0.0306(7) Uani 1 1 d . . .
C8 C 0.33251(19) 0.7243(3) 0.2183(4) 0.0300(7) Uani 1 1 d . . .
C9 C 0.02586(17) 0.4901(3) 0.3020(4) 0.0280(7) Uani 1 1 d . . .
C10 C -0.03595(18) 0.4430(3) 0.2481(4) 0.0300(7) Uani 1 1 d . . .
C11 C -0.03533(16) 0.3788(2) 0.1299(4) 0.0276(7) Uani 1 1 d . . .
C12 C 0.02590(16) 0.3637(2) 0.0662(3) 0.0245(6) Uani 1 1 d . A .
C13 C 0.03149(18) 0.2889(3) -0.0554(4) 0.0312(7) Uani 1 1 d . . .
C14A C 0.0967(6) 0.2884(9) -0.1155(14) 0.012(3) Uiso 0.303(9) 1 d P A 1
C14B C 0.0994(4) 0.3029(5) -0.1414(8) 0.0309(19) Uiso 0.697(9) 1 d P A 2
C15A C 0.1504(5) 0.3816(7) -0.0795(11) 0.021(3) Uiso 0.303(9) 1 d P A 1
C15B C 0.1626(2) 0.3161(4) -0.0115(5) 0.0296(14) Uiso 0.697(9) 1 d P A 2
C16B C 0.1518(2) 0.4190(4) 0.0512(5) 0.0216(11) Uiso 0.697(9) 1 d P A 2
C16A C 0.1594(4) 0.3760(8) 0.0870(10) 0.013(2) Uiso 0.303(9) 1 d P A 1
C17 C 0.08526(16) 0.4160(3) 0.1258(4) 0.0301(7) Uani 1 1 d . . .
C18 C 0.27972(15) 0.4383(2) 0.1147(3) 0.0215(6) Uani 1 1 d . A .
C19 C 0.32286(16) 0.3606(2) 0.1745(3) 0.0245(6) Uani 1 1 d . . .
C20 C 0.39088(17) 0.3536(3) 0.1327(4) 0.0300(7) Uani 1 1 d . A .
C21 C 0.41540(17) 0.4212(3) 0.0366(4) 0.0325(8) Uani 1 1 d . . .
C22 C 0.37149(17) 0.4953(3) -0.0231(4) 0.0290(7) Uani 1 1 d . A .
C23 C 0.30235(16) 0.5044(2) 0.0118(3) 0.0250(6) Uani 1 1 d . . .
C24 C 0.29766(18) 0.2843(3) 0.2760(4) 0.0279(7) Uani 1 1 d . A .
C25 C 0.25484(19) 0.5828(3) -0.0627(4) 0.0299(7) Uani 1 1 d . A .
H1 H 0.4777(19) 0.544(3) 0.660(4) 0.034(10) Uiso 1 1 d . . .
H3 H 0.458(2) 0.768(3) 0.363(4) 0.039(10) Uiso 1 1 d . . .
H5 H 0.3175(19) 0.463(3) 0.649(4) 0.030(9) Uiso 1 1 d . . .
H4 H 0.345(2) 0.401(3) 0.523(5) 0.048(11) Uiso 1 1 d . . .
H6 H 0.3931(18) 0.418(2) 0.672(4) 0.025(9) Uiso 1 1 d . . .
H7 H 0.347(2) 0.693(3) 0.126(5) 0.048(12) Uiso 1 1 d . . .
H9 H 0.3473(17) 0.791(3) 0.216(4) 0.027(9) Uiso 1 1 d . . .
H8 H 0.2811(18) 0.721(2) 0.222(4) 0.025(9) Uiso 1 1 d . . .
H10 H 0.0303(17) 0.532(2) 0.381(4) 0.022(8) Uiso 1 1 d . . .
H11 H -0.074(2) 0.455(3) 0.285(4) 0.042(11) Uiso 1 1 d . . .
H12 H -0.0761(18) 0.344(3) 0.098(4) 0.026(9) Uiso 1 1 d . . .
H13 H 0.026(2) 0.223(3) -0.003(5) 0.053(12) Uiso 1 1 d . . .
H14 H -0.011(2) 0.293(3) -0.120(5) 0.063(14) Uiso 1 1 d . . .
H15 H 0.417(2) 0.304(3) 0.175(5) 0.045(12) Uiso 1 1 d . . .
H16 H 0.462(2) 0.419(3) 0.013(4) 0.037(10) Uiso 1 1 d . . .
H17 H 0.3868(18) 0.542(3) -0.089(4) 0.029(9) Uiso 1 1 d . . .
H18 H 0.268(2) 0.308(3) 0.337(5) 0.049(12) Uiso 1 1 d . . .
H20 H 0.2732(19) 0.230(3) 0.221(4) 0.035(10) Uiso 1 1 d . . .
H19 H 0.335(2) 0.252(3) 0.333(4) 0.042(11) Uiso 1 1 d . . .
H21 H 0.2209(19) 0.603(3) 0.002(4) 0.032(9) Uiso 1 1 d . . .
H22 H 0.286(2) 0.642(3) -0.085(4) 0.046(11) Uiso 1 1 d . . .
H23 H 0.233(2) 0.557(3) -0.149(5) 0.048(12) Uiso 1 1 d . . .

loop_
_atom_site_aniso_label
_atom_site_aniso_U_11
_atom_site_aniso_U_22
_atom_site_aniso_U_33
_atom_site_aniso_U_23
_atom_site_aniso_U_13
_atom_site_aniso_U_12
V1 0.0200(3) 0.0244(3) 0.0190(3) -0.0037(2) 0.00505(19) -0.0002(2)
N1 0.0255(13) 0.0193(12) 0.0177(12) -0.0043(9) 0.0059(10) 0.0007(10)
N2 0.0217(13) 0.0363(15) 0.0242(13) -0.0058(11) 0.0072(10) -0.0034(11)
N3 0.0166(12) 0.0253(13) 0.0202(12) -0.0023(10) 0.0043(9) -0.0010(10)
Cl1 0.0288(4) 0.0284(4) 0.0561(6) -0.0041(4) 0.0024(4) 0.0066(3)
Cl2 0.0316(4) 0.0404(5) 0.0221(4) -0.0002(3) 0.0108(3) -0.0033(3)
C1 0.0214(14) 0.0258(16) 0.0194(14) -0.0054(11) 0.0039(11) -0.0003(12)
C2 0.0230(15) 0.0283(16) 0.0244(15) -0.0081(12) 0.0048(12) 0.0017(12)
C3 0.0270(17) 0.0345(18) 0.0248(16) -0.0087(13) -0.0012(13) 0.0066(14)
C4 0.0221(16) 0.042(2) 0.0339(18) -0.0090(15) 0.0041(13) -0.0056(14)
C5 0.0288(17) 0.0333(19) 0.0345(18) -0.0065(15) 0.0093(14) -0.0090(14)
C6 0.0276(16) 0.0246(16) 0.0233(15) -0.0043(12) 0.0067(12) 0.0007(12)
C7 0.0354(19) 0.0300(18) 0.0257(17) 0.0004(14) 0.0002(14) 0.0010(14)
C8 0.0351(19) 0.0262(18) 0.0295(18) 0.0007(14) 0.0072(14) -0.0057(14)
C9 0.0264(16) 0.0324(18) 0.0262(16) -0.0021(14) 0.0079(13) 0.0011(13)
C10 0.0225(16) 0.0329(18) 0.0359(18) 0.0073(14) 0.0096(14) 0.0034(13)
C11 0.0202(15) 0.0238(16) 0.0383(18) 0.0092(13) 0.0011(13) -0.0015(12)
C12 0.0234(15) 0.0238(15) 0.0256(16) 0.0055(12) -0.0001(12) -0.0005(12)
C13 0.0279(17) 0.0297(18) 0.0344(18) -0.0064(14) -0.0032(14) -0.0059(14)
C17 0.0211(15) 0.0396(19) 0.0299(17) -0.0082(14) 0.0047(13) -0.0032(13)
C18 0.0196(14) 0.0303(16) 0.0151(13) -0.0061(12) 0.0047(11) -0.0025(12)
C19 0.0231(15) 0.0302(17) 0.0201(15) -0.0073(12) 0.0021(12) -0.0010(12)
C20 0.0199(15) 0.040(2) 0.0297(17) -0.0078(15) 0.0012(13) 0.0032(14)
C21 0.0198(16) 0.049(2) 0.0309(18) -0.0106(15) 0.0102(13) -0.0052(14)
C22 0.0271(16) 0.0373(19) 0.0243(16) -0.0045(14) 0.0108(13) -0.0099(14)
C23 0.0256(15) 0.0312(17) 0.0188(14) -0.0054(12) 0.0051(12) -0.0050(13)
C24 0.0241(16) 0.0332(18) 0.0265(17) -0.0010(14) 0.0040(13) 0.0044(14)
C25 0.0338(18) 0.0325(18) 0.0240(17) 0.0023(14) 0.0063(14) -0.0056(15)

loop_
_atom_type_symbol
_atom_type_description
_atom_type_scat_dispersion_real
_atom_type_scat_dispersion_imag
_atom_type_scat_source
C C 0.0033 0.0016 'International Tables Vol C Tables 4.2.6.8 and 6.1.1.4'
H H 0.0000 0.0000 'International Tables Vol C Tables 4.2.6.8 and 6.1.1.4'
Cl Cl 0.1484 0.1585 'International Tables Vol C Tables 4.2.6.8 and 6.1.1.4'
N N 0.0061 0.0033 'International Tables Vol C Tables 4.2.6.8 and 6.1.1.4'
V V 0.3005 0.5294 'International Tables Vol C Tables 4.2.6.8 and 6.1.1.4'

loop_
_geom_angle_atom_site_label_1
_geom_angle_atom_site_label_2
_geom_angle_atom_site_label_3
_geom_angle
N1 V1 N3 96.20(11)
N1 V1 N2 174.56(11)
N3 V1 N2 78.39(10)
N1 V1 Cl1 98.21(10)
N3 V1 Cl1 117.71(9)
N2 V1 Cl1 83.95(9)
N1 V1 Cl2 99.38(9)
N3 V1 Cl2 117.18(10)
N2 V1 Cl2 83.77(8)
Cl1 V1 Cl2 119.48(4)
C1 N1 V1 176.9(2)
C17 N2 C9 118.1(3)
C17 N2 V1 112.8(2)
C9 N2 V1 128.7(2)
C18 N3 C16B 114.5(3)
C18 N3 C16A 111.3(4)
C16B N3 C16A 26.0(3)
C18 N3 V1 123.17(19)
C16B N3 V1 120.5(2)
C16A N3 V1 124.2(4)
N1 C1 C6 119.9(3)
N1 C1 C2 119.0(3)
C6 C1 C2 121.1(3)
C3 C2 C1 117.8(3)
C3 C2 C7 121.4(3)
C1 C2 C7 120.8(3)
C4 C3 C2 121.6(3)
C4 C3 H1 123(2)
C2 C3 H1 116(2)
C3 C4 C5 120.4(3)
C3 C4 H2 119.8
C5 C4 H2 119.8
C4 C5 C6 121.1(3)
C4 C5 H3 119(2)
C6 C5 H3 120(2)
C5 C6 C1 118.0(3)
C5 C6 C8 119.9(3)
C1 C6 C8 122.0(3)
C2 C7 H5 112(2)
C2 C7 H4 110(2)
H5 C7 H4 106(3)
C2 C7 H6 113(2)
H5 C7 H6 108(3)
H4 C7 H6 108(3)
C6 C8 H7 108(2)
C6 C8 H9 108(2)
H7 C8 H9 106(3)
C6 C8 H8 112(2)
H7 C8 H8 112(3)
H9 C8 H8 110(3)
N2 C9 C10 122.0(3)
N2 C9 H10 113(2)
C10 C9 H10 125(2)
C11 C10 C9 118.9(3)
C11 C10 H11 120(3)
C9 C10 H11 121(3)
C12 C11 C10 120.2(3)
C12 C11 H12 121(2)
C10 C11 H12 119(2)
C11 C12 C17 116.9(3)
C11 C12 C13 122.7(3)
C17 C12 C13 120.2(3)
C14A C13 C12 115.0(5)
C14A C13 C14B 9.7(6)
C12 C13 C14B 114.0(3)
C14A C13 H13 108(2)
C12 C13 H13 103(2)
C14B C13 H13 117(2)
C14A C13 H14 120(3)
C12 C13 H14 107(3)
C14B C13 H14 112(3)
H13 C13 H14 103(3)
C13 C14A C15A 118.6(8)
C13 C14B C15B 103.7(5)
C16A C15A C14A 99.3(8)
C16B C15B C14B 104.8(4)
N3 C16B C17 108.4(3)
N3 C16B C15B 112.7(4)
C17 C16B C15B 107.5(4)
C15A C16A N3 114.7(7)
C15A C16A C17 101.6(7)
N3 C16A C17 103.0(5)
N2 C17 C12 123.8(3)
N2 C17 C16B 113.9(3)
C12 C17 C16B 121.9(3)
N2 C17 C16A 116.7(4)
C12 C17 C16A 116.5(4)
C16B C17 C16A 24.9(3)
C23 C18 C19 121.7(3)
C23 C18 N3 119.5(3)
C19 C18 N3 118.8(3)
C20 C19 C18 117.9(3)
C20 C19 C24 119.5(3)
C18 C19 C24 122.5(3)
C21 C20 C19 121.2(3)
C21 C20 H15 124(3)
C19 C20 H15 115(3)
C22 C21 C20 119.7(3)
C22 C21 H16 119(2)
C20 C21 H16 121(2)
C21 C22 C23 121.5(3)
C21 C22 H17 121(2)
C23 C22 H17 117(2)
C18 C23 C22 117.9(3)
C18 C23 C25 122.4(3)
C22 C23 C25 119.7(3)
C19 C24 H18 114(3)
C19 C24 H20 112(2)
H18 C24 H20 106(3)
C19 C24 H19 112(2)
H18 C24 H19 109(3)
H20 C24 H19 103(3)
C23 C25 H21 110(2)
C23 C25 H22 107(2)
H21 C25 H22 110(3)
C23 C25 H23 109(3)
H21 C25 H23 111(3)
H22 C25 H23 110(3)

loop_
_geom_bond_atom_site_label_1
_geom_bond_atom_site_label_2
_geom_bond_distance
V1 N1 1.679(3)
V1 N3 1.870(3)
V1 N2 2.214(3)
V1 Cl1 2.2646(17)
V1 Cl2 2.2789(16)
N1 C1 1.384(4)
N2 C17 1.337(4)
N2 C9 1.343(4)
N3 C18 1.441(4)
N3 C16B 1.489(5)
N3 C16A 1.512(9)
C1 C6 1.418(4)
C1 C2 1.421(4)
C2 C3 1.398(4)
C2 C7 1.492(5)
C3 C4 1.379(5)
C3 H1 0.93(4)
C4 C5 1.384(5)
C4 H2 0.9500
C5 C6 1.401(5)
C5 H3 0.96(4)
C6 C8 1.500(5)
C7 H5 0.96(4)
C7 H4 0.97(4)
C7 H6 0.97(3)
C8 H7 1.00(4)
C8 H9 0.95(4)
C8 H8 0.99(3)
C9 C10 1.385(5)
C9 H10 0.92(3)
C10 C11 1.385(5)
C10 H11 0.85(4)
C11 C12 1.380(4)
C11 H12 0.93(3)
C12 C17 1.396(4)
C12 C13 1.513(5)
C13 C14A 1.418(13)
C13 C14B 1.602(8)
C13 H13 1.02(5)
C13 H14 0.96(5)
C14A C15A 1.637(15)
C14B C15B 1.606(8)
C15A C16A 1.512(13)
C15B C16B 1.528(7)
C16B C17 1.510(5)
C16A C17 1.594(9)
C18 C23 1.399(4)
C18 C19 1.408(4)
C19 C20 1.399(4)
C19 C24 1.502(5)
C20 C21 1.384(5)
C20 H15 0.89(4)
C21 C22 1.381(5)
C21 H16 0.93(4)
C22 C23 1.400(4)
C22 H17 0.94(4)
C23 C25 1.509(5)
C24 H18 0.91(4)
C24 H20 0.98(4)
C24 H19 0.94(4)
C25 H21 0.96(4)
C25 H22 1.03(4)
C25 H23 0.92(4)

loop_
_geom_torsion_atom_site_label_1
_geom_torsion_atom_site_label_2
_geom_torsion_atom_site_label_3
_geom_torsion_atom_site_label_4
_geom_torsion
N3 V1 N1 C1 153(4)
N2 V1 N1 C1 147(4)
Cl1 V1 N1 C1 34(4)
Cl2 V1 N1 C1 -88(4)
N1 V1 N2 C17 8.5(13)
N3 V1 N2 C17 2.2(2)
Cl1 V1 N2 C17 122.2(2)
Cl2 V1 N2 C17 -117.2(2)
N1 V1 N2 C9 -179(55)
N3 V1 N2 C9 174.8(3)
Cl1 V1 N2 C9 -65.3(3)
Cl2 V1 N2 C9 55.4(3)
N1 V1 N3 C18 -1.6(2)
N2 V1 N3 C18 177.8(2)
Cl1 V1 N3 C18 101.0(2)
Cl2 V1 N3 C18 -105.5(2)
N1 V1 N3 C16B -165.7(3)
N2 V1 N3 C16B 13.7(3)
Cl1 V1 N3 C16B -63.0(3)
Cl2 V1 N3 C16B 90.4(3)
N1 V1 N3 C16A 163.7(5)
N2 V1 N3 C16A -16.9(5)
Cl1 V1 N3 C16A -93.6(5)
Cl2 V1 N3 C16A 59.8(5)
V1 N1 C1 C6 -69(4)
V1 N1 C1 C2 109(4)
N1 C1 C2 C3 -175.5(3)
C6 C1 C2 C3 2.7(4)
N1 C1 C2 C7 4.7(4)
C6 C1 C2 C7 -177.1(3)
C1 C2 C3 C4 -0.8(5)
C7 C2 C3 C4 179.0(3)
C2 C3 C4 C5 -1.3(5)
C3 C4 C5 C6 1.4(5)
C4 C5 C6 C1 0.4(5)
C4 C5 C6 C8 -177.3(3)
N1 C1 C6 C5 175.7(3)
C2 C1 C6 C5 -2.5(4)
N1 C1 C6 C8 -6.6(4)
C2 C1 C6 C8 175.2(3)
C17 N2 C9 C10 1.2(5)
V1 N2 C9 C10 -171.0(2)
N2 C9 C10 C11 0.6(5)
C9 C10 C11 C12 -0.9(5)
C10 C11 C12 C17 -0.4(5)
C10 C11 C12 C13 175.2(3)
C11 C12 C13 C14A 175.5(6)
C17 C12 C13 C14A -9.0(7)
C11 C12 C13 C14B 164.9(4)
C17 C12 C13 C14B -19.7(5)
C12 C13 C14A C15A -14.3(12)
C14B C13 C14A C15A 72(4)
C14A C13 C14B C15B -51(4)
C12 C13 C14B C15B 47.2(5)
C13 C14A C15A C16A 58.0(11)
C13 C14B C15B C16B -72.2(5)
C18 N3 C16B C17 168.9(3)
C16A N3 C16B C17 80.4(9)
V1 N3 C16B C17 -25.8(5)
C18 N3 C16B C15B 50.1(5)
C16A N3 C16B C15B -38.4(8)
V1 N3 C16B C15B -144.6(3)
C14B C15B C16B N3 -173.0(4)
C14B C15B C16B C17 67.6(5)
C14A C15A C16A N3 176.6(7)
C14A C15A C16A C17 -73.1(8)
C18 N3 C16A C15A -58.6(8)
C16B N3 C16A C15A 44.0(8)
V1 N3 C16A C15A 134.5(6)
C18 N3 C16A C17 -168.0(4)
C16B N3 C16A C17 -65.4(8)
V1 N3 C16A C17 25.1(8)
C9 N2 C17 C12 -2.7(5)
V1 N2 C17 C12 170.7(3)
C9 N2 C17 C16B 170.0(3)
V1 N2 C17 C16B -16.6(4)
C9 N2 C17 C16A -162.6(5)
V1 N2 C17 C16A 10.8(5)
C11 C12 C17 N2 2.3(5)
C13 C12 C17 N2 -173.4(3)
C11 C12 C17 C16B -169.8(4)
C13 C12 C17 C16B 14.5(5)
C11 C12 C17 C16A 162.2(5)
C13 C12 C17 C16A -13.5(6)
N3 C16B C17 N2 26.0(5)
C15B C16B C17 N2 148.0(3)
N3 C16B C17 C12 -161.2(3)
C15B C16B C17 C12 -39.1(5)
N3 C16B C17 C16A -76.4(9)
C15B C16B C17 C16A 45.7(8)
C15A C16A C17 N2 -139.7(6)
N3 C16A C17 N2 -20.8(7)
C15A C16A C17 C12 58.9(8)
N3 C16A C17 C12 177.9(4)
C15A C16A C17 C16B -50.2(8)
N3 C16A C17 C16B 68.8(8)
C16B N3 C18 C23 74.4(4)
C16A N3 C18 C23 102.4(5)
V1 N3 C18 C23 -90.5(3)
C16B N3 C18 C19 -106.0(4)
C16A N3 C18 C19 -78.0(5)
V1 N3 C18 C19 89.0(3)
C23 C18 C19 C20 2.7(4)
N3 C18 C19 C20 -176.9(3)
C23 C18 C19 C24 -175.2(3)
N3 C18 C19 C24 5.3(4)
C18 C19 C20 C21 0.5(5)
C24 C19 C20 C21 178.4(3)
C19 C20 C21 C22 -2.0(5)
C20 C21 C22 C23 0.4(5)
C19 C18 C23 C22 -4.3(4)
N3 C18 C23 C22 175.3(3)
C19 C18 C23 C25 174.9(3)
N3 C18 C23 C25 -5.6(4)
C21 C22 C23 C18 2.7(5)
C21 C22 C23 C25 -176.5(3)
